data_4023961
loop_
_publ_author_name
'Weibing Lu'
'Sujata Sengupta'
'Jeffrey L. Petersen'
'Novruz G. Akhmedov'
'Xiaodong Shi'

_publ_section_title
;
 Mitsunobu Coupling of Nucleobases and Alcohols: An Efficient,
 Practical Synthesis for Novel Nonsugar Carbon Nucleosides
;
_journal_name_full 'Journal of Organic Chemistry'
_journal_page_first 5012
_journal_page_last 5015
_journal_paper_doi 10.1021/jo070515+
_journal_volume 72
_journal_year 2007
_chemical_formula_sum 'C11 H17 N7'
_chemical_formula_weight 247.32
_chemical_name_systematic
; 
 ? 
;
_space_group_IT_number 15
_symmetry_cell_setting monoclinic
_symmetry_space_group_name_Hall '-C 2yc'
_symmetry_space_group_name_H-M 'C 1 2/c 1'
_atom_sites_solution_hydrogens geom
_atom_sites_solution_primary direct
_atom_sites_solution_secondary difmap
_audit_creation_method SHELXL-97
_cell_angle_alpha 90.00
_cell_angle_beta 125.151(1)
_cell_angle_gamma 90.00
_cell_formula_units_Z 8
_cell_length_a 26.4520(18)
_cell_length_b 7.8096(6)
_cell_length_c 15.3950(11)
_cell_measurement_reflns_used 5904
_cell_measurement_temperature 293(2)
_cell_measurement_theta_max 27.47
_cell_measurement_theta_min 2.64
_cell_volume 2600.3(3)
_computing_structure_refinement 'SHELXL-97 (Sheldrick, 1997)'
_computing_structure_solution 'SHELXS-97 (Sheldrick, 1990)'
_diffrn_ambient_temperature 293(2)
_diffrn_measured_fraction_theta_full 0.981
_diffrn_measured_fraction_theta_max 0.981
_diffrn_radiation_monochromator graphite
_diffrn_radiation_source 'fine-focus sealed tube'
_diffrn_radiation_type MoK\a
_diffrn_radiation_wavelength 0.71073
_diffrn_reflns_av_R_equivalents 0.0345
_diffrn_reflns_av_sigmaI/netI 0.0523
_diffrn_reflns_limit_h_max 30
_diffrn_reflns_limit_h_min -34
_diffrn_reflns_limit_k_max 9
_diffrn_reflns_limit_k_min -10
_diffrn_reflns_limit_l_max 19
_diffrn_reflns_limit_l_min -19
_diffrn_reflns_number 8389
_diffrn_reflns_theta_full 27.51
_diffrn_reflns_theta_max 27.51
_diffrn_reflns_theta_min 1.88
_diffrn_standards_decay_% 0
_exptl_absorpt_coefficient_mu 0.084
_exptl_absorpt_correction_type semi-empirical
_exptl_absorpt_process_details SADABS
_exptl_crystal_colour colorless
_exptl_crystal_density_diffrn 1.263
_exptl_crystal_density_method 'not measured'
_exptl_crystal_F_000 1056
_exptl_crystal_size_max 0.50
_exptl_crystal_size_mid 0.24
_exptl_crystal_size_min 0.22
_refine_diff_density_max 0.271
_refine_diff_density_min -0.221
_refine_diff_density_rms 0.048
_refine_ls_extinction_method none
_refine_ls_goodness_of_fit_ref 1.053
_refine_ls_hydrogen_treatment riding
_refine_ls_matrix_type full
_refine_ls_number_parameters 165
_refine_ls_number_reflns 2922
_refine_ls_number_restraints 0
_refine_ls_restrained_S_all 1.053
_refine_ls_R_factor_all 0.0594
_refine_ls_R_factor_gt 0.0513
_refine_ls_shift/su_max 0.000
_refine_ls_shift/su_mean 0.000
_refine_ls_structure_factor_coef Fsqd
_refine_ls_weighting_details 'calc w=1/[\s^2^(Fo^2^)+(0.0754P)^2^+1.0337P] where P=(Fo^2^+2Fc^2^)/3'
_refine_ls_weighting_scheme calc
_refine_ls_wR_factor_gt 0.1430
_refine_ls_wR_factor_ref 0.1525
_reflns_number_gt 2446
_reflns_number_total 2922
_reflns_threshold_expression >2sigma(I)
_cod_data_source_file jo070515+si20070312_112722.cif
_cod_data_source_block ms15ccd
_cod_original_sg_symbol_H-M 'C 2/c'
_cod_database_code 4023961

loop_
_symmetry_equiv_pos_as_xyz
'x, y, z'
'-x, y, -z+1/2'
'x+1/2, y+1/2, z'
'-x+1/2, y+1/2, -z+1/2'
'-x, -y, -z'
'x, -y, z-1/2'
'-x+1/2, -y+1/2, -z'
'x+1/2, -y+1/2, z-1/2'

loop_
_atom_site_label
_atom_site_type_symbol
_atom_site_fract_x
_atom_site_fract_y
_atom_site_fract_z
_atom_site_U_iso_or_equiv
_atom_site_adp_type
_atom_site_occupancy
_atom_site_symmetry_multiplicity
_atom_site_calc_flag
_atom_site_refinement_flags
_atom_site_disorder_assembly
_atom_site_disorder_group
N1 N 0.19023(5) 0.19209(15) 0.34349(9) 0.0357(3) Uani 1 1 d . . .
N2 N 0.08601(5) 0.22000(16) 0.29721(9) 0.0380(3) Uani 1 1 d . . .
N3 N 0.08814(5) 0.03391(18) 0.07733(9) 0.0441(3) Uani 1 1 d . . .
N4 N 0.19015(5) 0.07789(16) 0.19585(9) 0.0386(3) Uani 1 1 d . . .
N5 N 0.17088(5) 0.28889(18) 0.46304(9) 0.0466(3) Uani 1 1 d . . .
H5A H 0.2101 0.2976 0.5097 0.056 Uiso 1 1 calc R . .
H5B H 0.1458 0.3160 0.4793 0.056 Uiso 1 1 calc R . .
N6 N -0.00116(5) 0.1412(2) 0.13362(10) 0.0537(4) Uani 1 1 d . . .
H6A H -0.0238 0.1739 0.1541 0.064 Uiso 1 1 calc R . .
H6B H -0.0181 0.0998 0.0709 0.064 Uiso 1 1 calc R . .
C1 C 0.14855(5) 0.23234(17) 0.36371(10) 0.0347(3) Uani 1 1 d . . .
C2 C 0.06041(6) 0.15484(19) 0.19937(10) 0.0373(3) Uani 1 1 d . . .
C3 C 0.09980(6) 0.10365(18) 0.17015(10) 0.0362(3) Uani 1 1 d . . .
C4 C 0.14310(6) 0.0215(2) 0.09666(11) 0.0448(4) Uani 1 1 d . . .
H4 H 0.1497 -0.0215 0.0476 0.054 Uiso 1 1 calc R . .
C5 C 0.16255(5) 0.12993(17) 0.24464(10) 0.0342(3) Uani 1 1 d . . .
C6 C 0.25633(6) 0.0839(2) 0.24055(11) 0.0418(3) Uani 1 1 d . . .
H6C H 0.2735 -0.0304 0.2628 0.050 Uiso 1 1 calc R . .
H6D H 0.2771 0.1567 0.3030 0.050 Uiso 1 1 calc R . .
C7 C 0.26874(6) 0.1508(2) 0.16221(12) 0.0447(4) Uani 1 1 d . . .
H7A H 0.2490 0.2615 0.1359 0.054 Uiso 1 1 calc R . .
H7B H 0.2506 0.0732 0.1022 0.054 Uiso 1 1 calc R . .
C8 C 0.33734(7) 0.1689(2) 0.21158(13) 0.0472(4) Uani 1 1 d . . .
H8A H 0.3568 0.0574 0.2353 0.057 Uiso 1 1 calc R . .
H8B H 0.3558 0.2428 0.2733 0.057 Uiso 1 1 calc R . .
C9 C 0.34976(9) 0.2429(3) 0.13410(15) 0.0630(5) Uani 1 1 d . . .
H9A H 0.3343 0.1658 0.0753 0.094 Uiso 1 1 calc R . .
H9B H 0.3935 0.2579 0.1696 0.094 Uiso 1 1 calc R . .
H9C H 0.3294 0.3515 0.1085 0.094 Uiso 1 1 calc R . .
N7 N 0.10213(10) 0.5151(3) 0.53336(18) 0.0971(7) Uani 1 1 d . . .
C10 C 0.05765(9) 0.5747(3) 0.47005(17) 0.0690(5) Uani 1 1 d . . .
C11 C 0.00010(11) 0.6509(5) 0.3878(2) 0.1067(9) Uani 1 1 d . . .
H11A H 0.0080 0.7525 0.3624 0.160 Uiso 1 1 calc R . .
H11B H -0.0233 0.6800 0.4155 0.160 Uiso 1 1 calc R . .
H11C H -0.0230 0.5711 0.3303 0.160 Uiso 1 1 calc R . .

loop_
_atom_site_aniso_label
_atom_site_aniso_U_11
_atom_site_aniso_U_22
_atom_site_aniso_U_33
_atom_site_aniso_U_23
_atom_site_aniso_U_13
_atom_site_aniso_U_12
N1 0.0263(5) 0.0471(6) 0.0291(5) -0.0042(4) 0.0133(4) -0.0033(4)
N2 0.0265(5) 0.0536(7) 0.0307(6) -0.0053(5) 0.0145(5) -0.0019(4)
N3 0.0310(6) 0.0649(8) 0.0315(6) -0.0110(5) 0.0151(5) -0.0048(5)
N4 0.0273(5) 0.0547(7) 0.0322(6) -0.0066(5) 0.0161(5) -0.0022(5)
N5 0.0314(6) 0.0729(9) 0.0316(6) -0.0129(6) 0.0160(5) -0.0039(5)
N6 0.0251(6) 0.0934(11) 0.0358(7) -0.0190(7) 0.0135(5) -0.0036(6)
C1 0.0283(6) 0.0427(7) 0.0291(6) -0.0020(5) 0.0142(5) -0.0025(5)
C2 0.0266(6) 0.0506(8) 0.0302(6) -0.0030(5) 0.0137(5) -0.0017(5)
C3 0.0272(6) 0.0487(7) 0.0282(6) -0.0044(5) 0.0132(5) -0.0023(5)
C4 0.0352(7) 0.0643(9) 0.0332(7) -0.0110(6) 0.0187(6) -0.0032(6)
C5 0.0283(6) 0.0416(7) 0.0311(6) -0.0010(5) 0.0162(5) -0.0013(5)
C6 0.0276(6) 0.0575(9) 0.0387(7) -0.0011(6) 0.0180(6) 0.0001(6)
C7 0.0369(7) 0.0590(9) 0.0404(8) -0.0029(6) 0.0235(6) 0.0003(6)
C8 0.0391(7) 0.0573(9) 0.0497(9) -0.0051(7) 0.0283(7) -0.0034(6)
C9 0.0612(10) 0.0792(12) 0.0656(12) -0.0037(9) 0.0464(10) -0.0065(9)
N7 0.0795(13) 0.1237(19) 0.0803(14) 0.0078(12) 0.0416(12) 0.0332(12)
C10 0.0586(11) 0.0856(14) 0.0658(12) -0.0009(10) 0.0376(10) 0.0061(10)
C11 0.0604(13) 0.127(2) 0.097(2) 0.0155(17) 0.0245(14) 0.0075(14)

loop_
_atom_type_symbol
_atom_type_description
_atom_type_scat_dispersion_real
_atom_type_scat_dispersion_imag
_atom_type_scat_source
C C 0.0033 0.0016 'International Tables Vol C Tables 4.2.6.8 and 6.1.1.4'
H H 0.0000 0.0000 'International Tables Vol C Tables 4.2.6.8 and 6.1.1.4'
N N 0.0061 0.0033 'International Tables Vol C Tables 4.2.6.8 and 6.1.1.4'

loop_
_geom_angle_atom_site_label_1
_geom_angle_atom_site_label_2
_geom_angle_atom_site_label_3
_geom_angle
_geom_angle_site_symmetry_1
_geom_angle_site_symmetry_3
_geom_angle_publ_flag
C5 N1 C1 111.22(10) . . ?
C2 N2 C1 118.69(11) . . ?
C4 N3 C3 103.62(11) . . ?
C4 N4 C5 106.00(10) . . ?
C4 N4 C6 127.19(11) . . ?
C5 N4 C6 126.81(11) . . ?
N1 C1 N5 117.02(11) . . ?
N1 C1 N2 127.92(12) . . ?
N5 C1 N2 115.05(11) . . ?
N6 C2 N2 119.06(12) . . ?
N6 C2 C3 122.50(12) . . ?
N2 C2 C3 118.44(11) . . ?
C5 C3 N3 111.13(11) . . ?
C5 C3 C2 116.55(12) . . ?
N3 C3 C2 132.29(12) . . ?
N3 C4 N4 113.96(12) . . ?
N1 C5 N4 127.62(11) . . ?
N1 C5 C3 127.09(11) . . ?
N4 C5 C3 105.29(11) . . ?
N4 C6 C7 112.63(12) . . ?
C6 C7 C8 112.24(12) . . ?
C7 C8 C9 112.23(14) . . ?
N7 C10 C11 179.6(3) . . ?

loop_
_geom_bond_atom_site_label_1
_geom_bond_atom_site_label_2
_geom_bond_distance
_geom_bond_site_symmetry_2
_geom_bond_publ_flag
N1 C5 1.3433(17) . ?
N1 C1 1.3441(16) . ?
N2 C2 1.3460(17) . ?
N2 C1 1.3580(16) . ?
N3 C4 1.3091(17) . ?
N3 C3 1.3878(17) . ?
N4 C4 1.3733(18) . ?
N4 C5 1.3764(16) . ?
N4 C6 1.4672(15) . ?
N5 C1 1.3573(16) . ?
N6 C2 1.3381(16) . ?
C2 C3 1.4098(18) . ?
C3 C5 1.3858(17) . ?
C6 C7 1.514(2) . ?
C7 C8 1.5172(18) . ?
C8 C9 1.522(2) . ?
N7 C10 1.109(3) . ?
C10 C11 1.434(3) . ?

loop_
_cod_related_entry_id
_cod_related_entry_database
_cod_related_entry_code
1 ChemSpider 30658816
